data_7220979
loop_
_publ_author_name
'de Robillard, Guillaume'
'Makni, Oumayma'
'Cattey, H\'el\`ene'
'Andrieu, Jacques'
'Devillers, Charles H.'

_publ_section_title
;
 Towards sustainable synthesis of pyren-1-yl azoliums via electrochemical
 oxidative C--N coupling
;
_journal_issue 9
_journal_name_full 'Green Chem.'
_journal_page_first 4669
_journal_paper_doi 10.1039/C5GC01142F
_journal_volume 17
_journal_year 2015
_chemical_formula_moiety 'B F4, C20 H15 N2'
_chemical_formula_sum 'C20 H15 B F4 N2'
_chemical_formula_weight 370.15
_space_group_crystal_system orthorhombic
_space_group_IT_number 61
_space_group_name_Hall '-P 2ac 2ab'
_space_group_name_H-M_alt 'P b c a'
_symmetry_space_group_name_Hall '-P 2ac 2ab'
_symmetry_space_group_name_H-M 'P b c a'
_atom_sites_solution_hydrogens geom
_audit_creation_date 2015-03-27
_audit_creation_method
;
Olex2 1.2
(compiled 2015.01.26 svn.r3150 for OlexSys, GUI svn.r4998)
;
_audit_update_record
;
2015-04-09 deposited with the CCDC.
2015-07-02 downloaded from the CCDC.
;
_cell_angle_alpha 90
_cell_angle_beta 90
_cell_angle_gamma 90
_cell_formula_units_Z 8
_cell_length_a 11.5582(7)
_cell_length_b 12.3717(7)
_cell_length_c 23.8099(18)
_cell_measurement_reflns_used 5271
_cell_measurement_temperature 115
_cell_measurement_theta_max 26.14
_cell_measurement_theta_min 2.46
_cell_volume 3404.7(4)
_computing_cell_refinement 'SAINT (Bruker, 2013)'
_computing_data_collection 'APEX2 (Bruker, 2014)'
_computing_data_reduction 'SAINT (Bruker, 2013)'
_computing_molecular_graphics 'Olex2 (Dolomanov et al., 2009)'
_computing_publication_material 'Olex2 (Dolomanov et al., 2009)'
_computing_structure_refinement 'SHELXL-97 (Sheldrick, 2008)'
_computing_structure_solution 'SHELXS-2013 (Sheldrick, 2008)'
_diffrn_ambient_temperature 115
_diffrn_detector_area_resol_mean '512 x 512'
_diffrn_measured_fraction_theta_full 0.998
_diffrn_measured_fraction_theta_max 0.999
_diffrn_measurement_device_type 'Bruker APEX-II CCD'
_diffrn_measurement_method '\f and \w scans'
_diffrn_radiation_monochromator graphite
_diffrn_radiation_type MoK\a
_diffrn_radiation_wavelength 0.71073
_diffrn_reflns_av_R_equivalents 0.0301
_diffrn_reflns_av_unetI/netI 0.0249
_diffrn_reflns_laue_measured_fraction_full 0.998
_diffrn_reflns_laue_measured_fraction_max 0.999
_diffrn_reflns_limit_h_max 9
_diffrn_reflns_limit_h_min -15
_diffrn_reflns_limit_k_max 10
_diffrn_reflns_limit_k_min -16
_diffrn_reflns_limit_l_max 30
_diffrn_reflns_limit_l_min -29
_diffrn_reflns_number 22986
_diffrn_reflns_point_group_measured_fraction_full 0.998
_diffrn_reflns_point_group_measured_fraction_max 0.999
_diffrn_reflns_theta_full 25.242
_diffrn_reflns_theta_max 27.475
_diffrn_reflns_theta_min 2.957
_diffrn_source 'X-ray tube'
_diffrn_standards_number 0
_exptl_absorpt_coefficient_mu 0.115
_exptl_absorpt_correction_T_max 0.7456
_exptl_absorpt_correction_T_min 0.5977
_exptl_absorpt_correction_type multi-scan
_exptl_absorpt_process_details
;
SADABS-2012/1 (Bruker,2012) was used for absorption correction.
wR2(int) was 0.0482 before and 0.0418 after correction.
The Ratio of minimum to maximum transmission is 0.8016.
The \l/2 correction factor is 0.0015.
;
_exptl_crystal_colour colourless
_exptl_crystal_colour_primary colourless
_exptl_crystal_density_diffrn 1.444
_exptl_crystal_description prism
_exptl_crystal_F_000 1520
_exptl_crystal_size_max 0.3
_exptl_crystal_size_mid 0.25
_exptl_crystal_size_min 0.1
_refine_diff_density_max 0.390
_refine_diff_density_min -0.322
_refine_diff_density_rms 0.043
_refine_ls_extinction_method none
_refine_ls_goodness_of_fit_ref 1.026
_refine_ls_hydrogen_treatment constr
_refine_ls_matrix_type full
_refine_ls_number_parameters 273
_refine_ls_number_reflns 3884
_refine_ls_number_restraints 0
_refine_ls_restrained_S_all 1.026
_refine_ls_R_factor_all 0.0714
_refine_ls_R_factor_gt 0.0499
_refine_ls_shift/su_max 0.000
_refine_ls_shift/su_mean 0.000
_refine_ls_structure_factor_coef Fsqd
_refine_ls_weighting_details 'w=1/[\s^2^(Fo^2^)+(0.0574P)^2^+1.8783P] where P=(Fo^2^+2Fc^2^)/3'
_refine_ls_weighting_scheme calc
_refine_ls_wR_factor_gt 0.1221
_refine_ls_wR_factor_ref 0.1362
_reflns_Friedel_coverage 0.000
_reflns_number_gt 2882
_reflns_number_total 3884
_reflns_threshold_expression 'I > 2\s(I)'
_cod_data_source_file c5gc01142f2.cif
_cod_data_source_block 1401cd46_0m
_cod_depositor_comments 'Adding full bibliography for 7220979--7220980.cif.'
_cod_database_code 7220979
_shelx_space_group_comment
;
The symmetry employed for this shelxl refinement is uniquely defined
by the following loop, which should always be used as a source of
symmetry information in preference to the above space-group names.
They are only intended as comments.
;
_shelx_estimated_absorpt_t_max 0.989
_shelx_estimated_absorpt_t_min 0.966
_olex2_refinement_description
;
1. Fixed Uiso
 At 1.2 times of:
  All C(H) groups
 At 1.5 times of:
  All C(H,H,H) groups
2. Others
 Sof(F2A)=Sof(F4A)=Sof(F3A)=1-FVAR(1)
 Sof(F2)=Sof(F3)=Sof(F4)=FVAR(1)
3.a Aromatic/amide H refined with riding coordinates:
 C6(H6), C1(H1), C20(H20), C19(H19), C16(H16), C17(H17), C18(H18), C7(H7),
 C12(H12), C3(H3), C2(H2), C11(H11)
3.b Idealised Me refined as rotating group:
 C4(H4A,H4B,H4C)
;
_shelx_shelxl_version_number 2014/7
_olex2_exptl_crystal_mounting_method 'The crystal was mounted on a mylar loop with grease'
_olex2_submission_special_instructions 'No special instructions were received'

loop_
_space_group_symop_operation_xyz
'x, y, z'
'x+1/2, -y+1/2, -z'
'-x, y+1/2, -z+1/2'
'-x+1/2, -y, z+1/2'
'-x, -y, -z'
'-x-1/2, y-1/2, z'
'x, -y-1/2, z-1/2'
'x-1/2, y, -z-1/2'

loop_
_atom_site_label
_atom_site_type_symbol
_atom_site_fract_x
_atom_site_fract_y
_atom_site_fract_z
_atom_site_U_iso_or_equiv
_atom_site_adp_type
_atom_site_occupancy
_atom_site_site_symmetry_order
_atom_site_calc_flag
_atom_site_refinement_flags_posn
_atom_site_refinement_flags_occupancy
_atom_site_disorder_assembly
_atom_site_disorder_group
F1 F 0.91676(14) 0.56311(11) 0.29594(7) 0.0747(5) Uani 1 1 d . . . .
C4 C 0.6442(2) 0.64630(19) 0.27468(10) 0.0538(6) Uani 1 1 d . . . .
H4A H 0.5935 0.7089 0.2801 0.081 Uiso 1 1 calc GR . . .
H4B H 0.6972 0.6402 0.3066 0.081 Uiso 1 1 calc GR . . .
H4C H 0.5972 0.5806 0.2720 0.081 Uiso 1 1 calc GR . . .
N2 N 0.71099(13) 0.66014(12) 0.22274(7) 0.0370(4) Uani 1 1 d . . . .
C5 C 0.80517(13) 0.57915(13) 0.08700(8) 0.0291(4) Uani 1 1 d . . . .
C15 C 0.98888(14) 0.28303(13) 0.07889(9) 0.0351(4) Uani 1 1 d . . . .
C8 C 0.83700(13) 0.47913(12) -0.01673(8) 0.0286(4) Uani 1 1 d . . . .
C6 C 0.76561(13) 0.62837(13) 0.03860(8) 0.0309(4) Uani 1 1 d . . . .
H6 H 0.7274 0.6962 0.0408 0.037 Uiso 1 1 calc R . . .
B B 0.91258(19) 0.45353(17) 0.30751(9) 0.0351(5) Uani 1 1 d . . . .
F2 F 0.9933(3) 0.4358(2) 0.35130(15) 0.0623(12) Uani 0.464(4) 1 d . P A 1
F3 F 0.8131(3) 0.3996(3) 0.3248(2) 0.0784(15) Uani 0.464(4) 1 d . P A 1
C1 C 0.70801(15) 0.59476(15) 0.17877(9) 0.0377(4) Uani 1 1 d . . . .
H1 H 0.6604 0.5325 0.1752 0.045 Uiso 1 1 calc R . . .
N1 N 0.78269(11) 0.63050(11) 0.14029(6) 0.0308(3) Uani 1 1 d . . . .
C10 C 0.86651(13) 0.48132(12) 0.08614(8) 0.0280(4) Uani 1 1 d . . . .
C20 C 0.91553(14) 0.43181(14) 0.13537(8) 0.0340(4) Uani 1 1 d . . . .
H20 H 0.9063 0.4654 0.1710 0.041 Uiso 1 1 calc R . . .
C19 C 0.97479(15) 0.33763(14) 0.13132(9) 0.0377(4) Uani 1 1 d . . . .
H19 H 1.0078 0.3071 0.1642 0.045 Uiso 1 1 calc R . . .
C16 C 1.04570(15) 0.18298(14) 0.07435(10) 0.0434(5) Uani 1 1 d . . . .
H16 H 1.0790 0.1507 0.1068 0.052 Uiso 1 1 calc R . . .
C17 C 1.05352(16) 0.13128(15) 0.02314(10) 0.0469(6) Uani 1 1 d . . . .
H17 H 1.0919 0.0635 0.0209 0.056 Uiso 1 1 calc R . . .
C18 C 1.00696(15) 0.17578(15) -0.02481(9) 0.0425(5) Uani 1 1 d . . . .
H18 H 1.0129 0.1380 -0.0594 0.051 Uiso 1 1 calc R . . .
C13 C 0.95081(14) 0.27643(13) -0.02305(8) 0.0347(4) Uani 1 1 d . . . .
C14 C 0.94161(13) 0.33025(13) 0.02951(8) 0.0305(4) Uani 1 1 d . . . .
C9 C 0.88159(13) 0.43103(12) 0.03295(7) 0.0275(4) Uani 1 1 d . . . .
C7 C 0.78140(13) 0.57946(13) -0.01298(8) 0.0305(4) Uani 1 1 d . . . .
H7 H 0.7544 0.6141 -0.0461 0.037 Uiso 1 1 calc R . . .
C12 C 0.90038(15) 0.32521(15) -0.07178(8) 0.0369(4) Uani 1 1 d . . . .
H12 H 0.9040 0.2883 -0.1067 0.044 Uiso 1 1 calc R . . .
C3 C 0.83481(15) 0.72260(14) 0.16120(8) 0.0354(4) Uani 1 1 d . . . .
H3 H 0.8916 0.7653 0.1428 0.042 Uiso 1 1 calc R . . .
C2 C 0.79004(15) 0.74047(15) 0.21247(8) 0.0384(4) Uani 1 1 d . . . .
H2 H 0.8095 0.7981 0.2371 0.046 Uiso 1 1 calc R . . .
F4 F 0.9614(5) 0.3893(3) 0.26364(14) 0.0895(16) Uani 0.464(4) 1 d . P A 1
C11 C 0.84765(15) 0.42263(14) -0.06915(8) 0.0341(4) Uani 1 1 d . . . .
H11 H 0.8173 0.4541 -0.1024 0.041 Uiso 1 1 calc R . . .
F2A F 0.8694(4) 0.4491(3) 0.36057(11) 0.0894(14) Uani 0.536(4) 1 d . P A 2
F4A F 1.0112(3) 0.4101(2) 0.3003(3) 0.103(2) Uani 0.536(4) 1 d . P A 2
F3A F 0.8252(3) 0.4230(2) 0.27261(14) 0.0742(11) Uani 0.536(4) 1 d . P A 2

loop_
_atom_site_aniso_label
_atom_site_aniso_U_11
_atom_site_aniso_U_22
_atom_site_aniso_U_33
_atom_site_aniso_U_23
_atom_site_aniso_U_13
_atom_site_aniso_U_12
F1 0.0805(10) 0.0518(8) 0.0919(11) 0.0231(7) -0.0042(8) 0.0223(7)
C4 0.0472(12) 0.0593(13) 0.0550(14) -0.0017(11) 0.0158(10) 0.0053(10)
N2 0.0292(8) 0.0365(8) 0.0453(10) 0.0000(7) 0.0014(7) 0.0052(6)
C5 0.0192(7) 0.0252(8) 0.0430(10) 0.0012(7) -0.0005(7) -0.0013(6)
C15 0.0192(8) 0.0236(8) 0.0624(13) 0.0120(8) 0.0028(8) -0.0012(6)
C8 0.0166(7) 0.0252(8) 0.0440(10) 0.0063(7) 0.0026(7) -0.0032(6)
C6 0.0196(7) 0.0233(8) 0.0499(11) 0.0040(7) -0.0029(7) 0.0027(6)
B 0.0390(11) 0.0369(10) 0.0293(11) -0.0036(8) -0.0053(9) -0.0045(9)
F2 0.086(3) 0.0371(15) 0.064(2) 0.0029(14) -0.0346(19) 0.0032(14)
F3 0.0445(17) 0.079(2) 0.112(4) -0.016(2) 0.0084(19) -0.0085(15)
C1 0.0243(8) 0.0331(9) 0.0556(12) -0.0002(8) 0.0050(8) -0.0008(7)
N1 0.0214(7) 0.0274(7) 0.0437(9) 0.0012(6) -0.0024(6) 0.0007(5)
C10 0.0169(7) 0.0223(7) 0.0447(10) 0.0072(7) -0.0004(7) -0.0024(6)
C20 0.0240(8) 0.0317(9) 0.0463(11) 0.0078(8) -0.0018(7) -0.0019(7)
C19 0.0261(8) 0.0328(9) 0.0542(12) 0.0156(8) -0.0049(8) -0.0005(7)
C16 0.0268(9) 0.0280(9) 0.0754(15) 0.0148(9) 0.0014(9) 0.0027(7)
C17 0.0275(9) 0.0234(8) 0.0898(17) 0.0082(10) 0.0120(10) 0.0051(7)
C18 0.0289(9) 0.0283(9) 0.0702(15) 0.0029(9) 0.0194(9) 0.0010(7)
C13 0.0212(8) 0.0253(8) 0.0576(12) 0.0047(8) 0.0142(8) -0.0018(6)
C14 0.0170(7) 0.0211(7) 0.0533(11) 0.0082(7) 0.0059(7) -0.0020(6)
C9 0.0144(7) 0.0212(7) 0.0468(11) 0.0082(7) 0.0021(7) -0.0031(6)
C7 0.0212(8) 0.0271(8) 0.0431(10) 0.0078(7) -0.0019(7) -0.0012(6)
C12 0.0282(9) 0.0350(9) 0.0475(11) 0.0014(8) 0.0137(8) -0.0024(7)
C3 0.0296(9) 0.0295(8) 0.0472(11) 0.0024(8) -0.0051(8) -0.0024(7)
C2 0.0324(9) 0.0330(9) 0.0498(12) -0.0009(8) -0.0083(8) 0.0023(7)
F4 0.145(5) 0.081(3) 0.042(2) -0.0113(16) 0.018(2) 0.030(3)
C11 0.0255(8) 0.0355(9) 0.0414(10) 0.0062(8) 0.0070(8) -0.0025(7)
F2A 0.147(4) 0.080(2) 0.0412(17) 0.0050(14) 0.0152(18) -0.038(2)
F4A 0.0430(16) 0.0444(16) 0.220(7) -0.022(3) 0.009(2) 0.0167(12)
F3A 0.076(2) 0.0759(19) 0.071(2) -0.0077(15) -0.0342(16) -0.0225(15)

loop_
_atom_type_symbol
_atom_type_description
_atom_type_scat_dispersion_real
_atom_type_scat_dispersion_imag
_atom_type_scat_source
C C 0.0033 0.0016 'International Tables Vol C Tables 4.2.6.8 and 6.1.1.4'
H H 0.0000 0.0000 'International Tables Vol C Tables 4.2.6.8 and 6.1.1.4'
B B 0.0013 0.0007 'International Tables Vol C Tables 4.2.6.8 and 6.1.1.4'
F F 0.0171 0.0103 'International Tables Vol C Tables 4.2.6.8 and 6.1.1.4'
N N 0.0061 0.0033 'International Tables Vol C Tables 4.2.6.8 and 6.1.1.4'

loop_
_geom_angle_atom_site_label_1
_geom_angle_atom_site_label_2
_geom_angle_atom_site_label_3
_geom_angle
H4A C4 H4B 109.5
H4A C4 H4C 109.5
H4B C4 H4C 109.5
N2 C4 H4A 109.5
N2 C4 H4B 109.5
N2 C4 H4C 109.5
C1 N2 C4 125.55(17)
C1 N2 C2 108.62(16)
C2 N2 C4 125.79(17)
C6 C5 N1 118.69(14)
C6 C5 C10 122.37(16)
C10 C5 N1 118.94(15)
C16 C15 C19 122.47(18)
C16 C15 C14 118.54(18)
C14 C15 C19 118.97(15)
C9 C8 C11 119.25(15)
C7 C8 C9 118.99(16)
C7 C8 C11 121.74(16)
C5 C6 H6 119.8
C7 C6 C5 120.33(15)
C7 C6 H6 119.8
F1 B F2 105.97(19)
F1 B F3 123.9(2)
F1 B F4 112.7(2)
F2 B F4 101.0(3)
F3 B F2 104.6(3)
F3 B F4 106.0(3)
F2A B F1 103.7(2)
F2A B F3A 106.5(3)
F4A B F1 110.8(2)
F4A B F2A 115.9(4)
F4A B F3A 117.8(3)
F3A B F1 100.1(2)
N2 C1 H1 125.6
N2 C1 N1 108.89(16)
N1 C1 H1 125.6
C1 N1 C5 125.06(14)
C1 N1 C3 107.94(16)
C3 N1 C5 126.98(14)
C5 C10 C20 123.68(17)
C5 C10 C9 116.90(15)
C9 C10 C20 119.41(15)
C10 C20 H20 119.8
C19 C20 C10 120.48(18)
C19 C20 H20 119.8
C15 C19 H19 119.1
C20 C19 C15 121.76(17)
C20 C19 H19 119.1
C15 C16 H16 119.8
C17 C16 C15 120.45(19)
C17 C16 H16 119.8
C16 C17 H17 119.3
C18 C17 C16 121.45(17)
C18 C17 H17 119.3
C17 C18 H18 119.7
C17 C18 C13 120.7(2)
C13 C18 H18 119.7
C18 C13 C14 118.42(18)
C18 C13 C12 122.52(18)
C14 C13 C12 119.04(15)
C15 C14 C9 119.84(17)
C13 C14 C15 120.44(15)
C13 C14 C9 119.70(16)
C8 C9 C10 120.92(14)
C8 C9 C14 119.59(16)
C10 C9 C14 119.49(15)
C8 C7 H7 119.8
C6 C7 C8 120.36(16)
C6 C7 H7 119.8
C13 C12 H12 119.3
C11 C12 C13 121.44(18)
C11 C12 H12 119.3
N1 C3 H3 126.4
C2 C3 N1 107.16(16)
C2 C3 H3 126.4
N2 C2 H2 126.3
C3 C2 N2 107.39(17)
C3 C2 H2 126.3
C8 C11 H11 119.6
C12 C11 C8 120.86(17)
C12 C11 H11 119.6

loop_
_geom_bond_atom_site_label_1
_geom_bond_atom_site_label_2
_geom_bond_distance
F1 B 1.384(3)
C4 H4A 0.9800
C4 H4B 0.9800
C4 H4C 0.9800
C4 N2 1.468(3)
N2 C1 1.323(2)
N2 C2 1.372(2)
C5 C6 1.381(2)
C5 N1 1.443(2)
C5 C10 1.403(2)
C15 C19 1.429(3)
C15 C16 1.405(2)
C15 C14 1.422(2)
C8 C9 1.421(2)
C8 C7 1.401(2)
C8 C11 1.436(2)
C6 H6 0.9500
C6 C7 1.381(2)
B F2 1.416(3)
B F3 1.392(4)
B F4 1.429(4)
B F2A 1.360(3)
B F4A 1.272(3)
B F3A 1.362(3)
C1 H1 0.9500
C1 N1 1.334(2)
N1 C3 1.382(2)
C10 C20 1.439(2)
C10 C9 1.422(2)
C20 H20 0.9500
C20 C19 1.355(2)
C19 H19 0.9500
C16 H16 0.9500
C16 C17 1.380(3)
C17 H17 0.9500
C17 C18 1.377(3)
C18 H18 0.9500
C18 C13 1.405(2)
C13 C14 1.422(3)
C13 C12 1.432(3)
C14 C9 1.429(2)
C7 H7 0.9500
C12 H12 0.9500
C12 C11 1.352(2)
C3 H3 0.9500
C3 C2 1.344(3)
C2 H2 0.9500
C11 H11 0.9500

loop_
_geom_torsion_atom_site_label_1
_geom_torsion_atom_site_label_2
_geom_torsion_atom_site_label_3
_geom_torsion_atom_site_label_4
_geom_torsion
C4 N2 C1 N1 -177.85(17)
C4 N2 C2 C3 177.91(18)
N2 C1 N1 C5 178.83(14)
N2 C1 N1 C3 -0.01(19)
C5 C6 C7 C8 0.4(2)
C5 N1 C3 C2 -178.69(15)
C5 C10 C20 C19 -179.34(15)
C5 C10 C9 C8 0.6(2)
C5 C10 C9 C14 -178.92(13)
C15 C16 C17 C18 0.4(3)
C15 C14 C9 C8 178.47(14)
C15 C14 C9 C10 -2.1(2)
C6 C5 N1 C1 108.61(19)
C6 C5 N1 C3 -72.8(2)
C6 C5 C10 C20 175.65(15)
C6 C5 C10 C9 -3.2(2)
C1 N2 C2 C3 0.2(2)
C1 N1 C3 C2 0.11(19)
N1 C5 C6 C7 -177.38(14)
N1 C5 C10 C20 -4.2(2)
N1 C5 C10 C9 176.97(13)
N1 C3 C2 N2 -0.17(19)
C10 C5 C6 C7 2.8(2)
C10 C5 N1 C1 -71.5(2)
C10 C5 N1 C3 107.08(18)
C10 C20 C19 C15 -1.3(2)
C20 C10 C9 C8 -178.32(14)
C20 C10 C9 C14 2.2(2)
C19 C15 C16 C17 177.58(17)
C19 C15 C14 C13 -177.98(15)
C19 C15 C14 C9 0.3(2)
C16 C15 C19 C20 -177.15(16)
C16 C15 C14 C13 0.7(2)
C16 C15 C14 C9 178.92(14)
C16 C17 C18 C13 0.7(3)
C17 C18 C13 C14 -1.0(2)
C17 C18 C13 C12 -179.47(16)
C18 C13 C14 C15 0.3(2)
C18 C13 C14 C9 -177.92(14)
C18 C13 C12 C11 -179.41(16)
C13 C14 C9 C8 -3.3(2)
C13 C14 C9 C10 176.20(14)
C13 C12 C11 C8 -2.1(3)
C14 C15 C19 C20 1.4(2)
C14 C15 C16 C17 -1.0(2)
C14 C13 C12 C11 2.1(2)
C9 C8 C7 C6 -2.9(2)
C9 C8 C11 C12 -0.7(2)
C9 C10 C20 C19 -0.5(2)
C7 C8 C9 C10 2.4(2)
C7 C8 C9 C14 -178.11(14)
C7 C8 C11 C12 -179.17(15)
C12 C13 C14 C15 178.84(14)
C12 C13 C14 C9 0.6(2)
C2 N2 C1 N1 -0.1(2)
C11 C8 C9 C10 -176.14(14)
C11 C8 C9 C14 3.3(2)
C11 C8 C7 C6 175.60(15)
